data_7705420
loop_
_publ_author_name
'Han, Zhong'
'Chen, Yuncong'
'Wang, Yanjun'
'Shi, Xiangchao'
'Yuan, Hao'
'Bai, Yang'
'Chen, Zhongyan'
'Fang, Hongbao'
'He, Weijiang'
'Guo, Zijian'

_publ_section_title
;
 Photoinduced synergistic cytotoxicity towards cancer cells <i>via</i>
 Ru(II) complexes.
;
_journal_issue 40
_journal_name_full 'Dalton transactions (Cambridge, England : 2003)'
_journal_page_first 13954
_journal_page_last 13957
_journal_paper_doi 10.1039/d0dt02627a
_journal_volume 49
_journal_year 2020
_chemical_formula_moiety 'C40 H27 N6 O Ru, N O3'
_chemical_formula_sum 'C40 H27 N7 O4 Ru'
_chemical_formula_weight 770.75
_space_group_crystal_system triclinic
_space_group_IT_number 2
_space_group_name_Hall '-P 1'
_space_group_name_H-M_alt 'P -1'
_atom_sites_solution_hydrogens geom
_audit_creation_date 2016-02-01
_audit_creation_method
;
Olex2 1.2
(compiled 2015.09.30 svn.r3233 for OlexSys, GUI svn.r5103)
;
_audit_update_record
;
2020-07-22 deposited with the CCDC.	2020-09-11 downloaded from the CCDC.
;
_cell_angle_alpha 97.92(7)
_cell_angle_beta 102.57(7)
_cell_angle_gamma 117.39(5)
_cell_formula_units_Z 2
_cell_length_a 13.31(5)
_cell_length_b 14.41(5)
_cell_length_c 14.49(6)
_cell_measurement_reflns_used 1283
_cell_measurement_temperature 173(2)
_cell_measurement_theta_max 19.02
_cell_measurement_theta_min 2.52
_cell_volume 2316(15)
_computing_cell_refinement 'SAINT v7.68A (Bruker, 2009)'
_computing_data_reduction 'SAINT v7.68A (Bruker, 2009)'
_computing_molecular_graphics 'Olex2 (Dolomanov et al., 2009)'
_computing_publication_material 'Olex2 (Dolomanov et al., 2009)'
_computing_structure_refinement 'ShelXL (Sheldrick, 2015)'
_computing_structure_solution 'SIR2004 (Burla et al., 2007)'
_diffrn_ambient_temperature 173.15
_diffrn_measured_fraction_theta_full 0.953
_diffrn_measured_fraction_theta_max 0.974
_diffrn_measurement_device_type 'CCD area detector'
_diffrn_measurement_method 'phi and omega scans'
_diffrn_radiation_monochromator graphite
_diffrn_radiation_type MoK\a
_diffrn_radiation_wavelength 0.71073
_diffrn_reflns_av_unetI/netI 0.2752
_diffrn_reflns_Laue_measured_fraction_full 0.953
_diffrn_reflns_Laue_measured_fraction_max 0.974
_diffrn_reflns_point_group_measured_fraction_full 0.953
_diffrn_reflns_point_group_measured_fraction_max 0.974
_diffrn_reflns_theta_full 25.242
_diffrn_reflns_theta_max 25.020
_diffrn_reflns_theta_min 1.819
_exptl_absorpt_coefficient_mu 0.379
_exptl_absorpt_correction_type none
_exptl_crystal_density_diffrn 1.105
_exptl_crystal_description rod
_exptl_crystal_F_000 784
_exptl_crystal_size_max 0.15
_exptl_crystal_size_mid 0.13
_exptl_crystal_size_min 0.1
_refine_diff_density_max 1.657
_refine_diff_density_min -0.961
_refine_diff_density_rms 0.137
_refine_ls_extinction_method none
_refine_ls_goodness_of_fit_ref 0.831
_refine_ls_hydrogen_treatment constr
_refine_ls_matrix_type full
_refine_ls_number_parameters 457
_refine_ls_number_reflns 7971
_refine_ls_number_restraints 118
_refine_ls_restrained_S_all 0.847
_refine_ls_R_factor_all 0.2097
_refine_ls_R_factor_gt 0.0990
_refine_ls_shift/su_max 0.000
_refine_ls_shift/su_mean 0.000
_refine_ls_structure_factor_coef Fsqd
_refine_ls_weighting_details 'w=1/[\s^2^(Fo^2^)+(0.1195P)^2^] where P=(Fo^2^+2Fc^2^)/3'
_refine_ls_weighting_scheme calc
_refine_ls_wR_factor_gt 0.2175
_refine_ls_wR_factor_ref 0.2661
_reflns_Friedel_coverage 0.000
_reflns_number_gt 2698
_reflns_number_total 7971
_reflns_threshold_expression 'I > 2\s(I)'
_cod_data_source_file d0dt02627a2.cif
_cod_data_source_block 3-sr
_cod_depositor_comments 'Adding full bibliography for 7705420.cif.'
_cod_database_code 7705420
_shelxl_version_number 2014-3
_shelx_space_group_comment
;
The symmetry employed for this shelxl refinement is uniquely defined
by the following loop, which should always be used as a source of
symmetry information in preference to the above space-group names.
They are only intended as comments.
;
_shelx_estimated_absorpt_t_max 0.963
_shelx_estimated_absorpt_t_min 0.945
_olex2_refinement_description
;
1. Fixed Uiso
 At 1.2 times of:
  All C(H) groups
2. Restrained distances
 C30-C28 = C28-C26 = C26-C30
 2.38 with sigma of 0.02
 C25-C29 = C29-C27 = C27-C25
 2.38 with sigma of 0.02
 C16-C14 = C14-C21 = C21-C16
 2.38 with sigma of 0.02
 C17-C15 = C15-C22 = C22-C17
 2.38 with sigma of 0.02
 C14-C12 = C12-N3 = N3-C14
 2.38 with sigma of 0.02
 C15-C13 = C13-C11 = C11-C15
 2.38 with sigma of 0.02
 C19-C17 = C17-N4 = N4-C19
 2.38 with sigma of 0.02
 C20-C18 = C18-C16 = C16-C20
 2.38 with sigma of 0.02
 C34-C32 = C32-N6 = N6-C34
 2.38 with sigma of 0.02
 C35-C33 = C33-C31 = C31-C35
 2.38 with sigma of 0.02
 C39-C37 = C37-N5 = N5-C39
 2.38 with sigma of 0.02
 C40-C38 = C38-C36 = C36-C40
 2.38 with sigma of 0.02
 C7-C9 = C9-N2 = N2-C7
 2.38 with sigma of 0.02
 C6-C8 = C8-C10 = C10-C6
 2.38 with sigma of 0.02
 C2-C4 = C4-N1 = N1-C2
 2.38 with sigma of 0.02
 C1-C3 = C3-C5 = C5-C1
 2.38 with sigma of 0.02
3. Restrained planarity
 C23, C24, C25, C30, C29, C28, C27, C26
 with sigma of 0.1
 C20, C19, C18, C17, C16, N4, C15, C14, C13, C12, C11, N3, C22, C21
 with sigma of 0.1
 C40, C39, C38, C37, C36, N5, C35, C34, C33, C32, C31, N6
 with sigma of 0.1
 C1, C2, C3, C4, C5, N1, C6, C7, C8, C9, C10, N2
 with sigma of 0.1
4. Uiso/Uaniso restraints and constraints
Uanis(O3) \\sim Ueq: with sigma of 0.01 and sigma for terminal atoms of 0.02
Uanis(O2) \\sim Ueq: with sigma of 0.01 and sigma for terminal atoms of 0.02
Uanis(C2) \\sim Ueq: with sigma of 0.01 and sigma for terminal atoms of 0.02
Uanis(C3) \\sim Ueq: with sigma of 0.01 and sigma for terminal atoms of 0.02
Uanis(C4) \\sim Ueq: with sigma of 0.01 and sigma for terminal atoms of 0.02
Uanis(C38) \\sim Ueq: with sigma of 0.01 and sigma for terminal atoms of 0.02
5.a Aromatic/amide H refined with riding coordinates:
 C1(H1), C2(H2), C3(H3), C4(H4), C7(H7), C8(H8), C9(H9), C10(H10), C40(H40),
 C39(H39), C38(H38), C37(H37), C34(H34), C33(H33), C32(H32), C31(H31), C20(H20),
  C19(H19), C18(H18), C13(H13), C12(H12), C11(H11), C22(H22), C26(H26),
 C30(H30), C29(H29), C27(H27)
5.b Fitted hexagon refined as free rotating group:
 C26(C25,C30,C29,C28,C27)
;
_olex2_submission_special_instructions 'No special instructions were received'

loop_
_space_group_symop_operation_xyz
'x, y, z'
'-x, -y, -z'

loop_
_atom_site_label
_atom_site_type_symbol
_atom_site_fract_x
_atom_site_fract_y
_atom_site_fract_z
_atom_site_U_iso_or_equiv
_atom_site_adp_type
_atom_site_occupancy
_atom_site_site_symmetry_order
_atom_site_calc_flag
_atom_site_refinement_flags_posn
_atom_site_refinement_flags_adp
_atom_site_refinement_flags_occupancy
_atom_site_disorder_assembly
_atom_site_disorder_group
Ru1 Ru 0.65465(7) 0.34956(7) 0.71301(7) 0.0559(4) Uani 1 1 d . . . . .
O1 O 1.1098(7) -0.1292(7) 1.2874(6) 0.104(3) Uani 1 1 d . . . . .
N1 N 0.4685(7) 0.2430(6) 0.6382(6) 0.055(2) Uani 1 1 d D . . . .
N2 N 0.6536(7) 0.2499(6) 0.5912(6) 0.050(2) Uani 1 1 d D . . . .
N5 N 0.6532(7) 0.4703(6) 0.6435(7) 0.064(3) Uani 1 1 d D . . . .
N6 N 0.6406(6) 0.4506(6) 0.8237(6) 0.053(2) Uani 1 1 d D . . . .
N4 N 0.6725(7) 0.2435(6) 0.7986(5) 0.0452(19) Uani 1 1 d D . . . .
N3 N 0.8430(6) 0.4366(6) 0.7821(6) 0.051(2) Uani 1 1 d D . . . .
C1 C 0.3811(9) 0.2442(8) 0.6708(7) 0.071(3) Uani 1 1 d D . . . .
H1 H 0.4012 0.2961 0.7299 0.086 Uiso 1 1 calc R . . . .
C2 C 0.2568(9) 0.1663(9) 0.6159(9) 0.083(4) Uani 1 1 d D U . . .
H2 H 0.1948 0.1672 0.6378 0.100 Uiso 1 1 calc R . . . .
C3 C 0.2310(10) 0.0922(9) 0.5327(10) 0.097(4) Uani 1 1 d D U . . .
H3 H 0.1495 0.0416 0.4963 0.116 Uiso 1 1 calc R . . . .
C4 C 0.3165(10) 0.0871(8) 0.4989(8) 0.086(4) Uani 1 1 d D U . . .
H4 H 0.2957 0.0331 0.4412 0.103 Uiso 1 1 calc R . . . .
C5 C 0.4410(9) 0.1671(8) 0.5541(8) 0.066(3) Uani 1 1 d D . . . .
C6 C 0.5431(10) 0.1694(8) 0.5227(8) 0.061(3) Uani 1 1 d D . . . .
C7 C 0.5357(10) 0.1068(9) 0.4379(8) 0.082(4) Uani 1 1 d D . . . .
H7 H 0.4596 0.0560 0.3911 0.098 Uiso 1 1 calc R . . . .
C8 C 0.6385(14) 0.1170(11) 0.4199(9) 0.093(4) Uani 1 1 d D . . . .
H8 H 0.6330 0.0735 0.3612 0.112 Uiso 1 1 calc R . . . .
C9 C 0.7494(11) 0.1918(10) 0.4889(10) 0.087(4) Uani 1 1 d D . . . .
H9 H 0.8208 0.1989 0.4796 0.104 Uiso 1 1 calc R . . . .
C10 C 0.7527(10) 0.2586(9) 0.5757(9) 0.084(4) Uani 1 1 d D . . . .
H10 H 0.8279 0.3103 0.6231 0.100 Uiso 1 1 calc R . . . .
C40 C 0.6674(8) 0.4803(8) 0.5567(8) 0.070(3) Uani 1 1 d D . . . .
H40 H 0.6817 0.4297 0.5210 0.084 Uiso 1 1 calc R . . . .
C39 C 0.6627(6) 0.5611(8) 0.5141(8) 0.082(4) Uani 1 1 d D . . . .
H39 H 0.6684 0.5612 0.4499 0.098 Uiso 1 1 calc R . . . .
C38 C 0.6497(8) 0.6397(9) 0.5667(10) 0.090(4) Uani 1 1 d D U . . .
H38 H 0.6468 0.6951 0.5396 0.108 Uiso 1 1 calc R . . . .
C37 C 0.6409(8) 0.6366(7) 0.6611(8) 0.067(3) Uani 1 1 d D . . . .
H37 H 0.6357 0.6921 0.6997 0.080 Uiso 1 1 calc R . . . .
C36 C 0.6399(8) 0.5501(8) 0.6990(7) 0.055(3) Uani 1 1 d D . . . .
C35 C 0.6340(8) 0.5421(8) 0.8003(7) 0.053(3) Uani 1 1 d D . . . .
C34 C 0.6313(9) 0.6170(8) 0.8729(10) 0.078(4) Uani 1 1 d D . . . .
H34 H 0.6294 0.6785 0.8581 0.094 Uiso 1 1 calc R . . . .
C33 C 0.6313(9) 0.6015(8) 0.9634(9) 0.070(3) Uani 1 1 d D . . . .
H33 H 0.6308 0.6530 1.0117 0.083 Uiso 1 1 calc R . . . .
C32 C 0.6321(8) 0.5127(9) 0.9857(7) 0.063(3) Uani 1 1 d D . . . .
H32 H 0.6283 0.5002 1.0479 0.075 Uiso 1 1 calc R . . . .
C31 C 0.6388(9) 0.4395(8) 0.9143(9) 0.064(3) Uani 1 1 d D . . . .
H31 H 0.6421 0.3794 0.9313 0.077 Uiso 1 1 calc R . . . .
C20 C 0.5850(8) 0.1500(7) 0.8032(7) 0.061(3) Uani 1 1 d D . . . .
H20 H 0.5044 0.1252 0.7673 0.073 Uiso 1 1 calc R . . . .
C19 C 0.6119(9) 0.0861(7) 0.8621(6) 0.075(3) Uani 1 1 d D . . . .
H19 H 0.5487 0.0201 0.8648 0.090 Uiso 1 1 calc R . . . .
C18 C 0.7249(9) 0.1190(8) 0.9130(7) 0.066(3) Uani 1 1 d D . . . .
H18 H 0.7414 0.0763 0.9514 0.080 Uiso 1 1 calc R . . . .
C17 C 0.8200(7) 0.2175(7) 0.9096(7) 0.050(3) Uani 1 1 d D . . . .
C16 C 0.7911(7) 0.2771(7) 0.8502(6) 0.046(2) Uani 1 1 d D . . . .
C15 C 0.8800(7) 0.3780(7) 0.8446(8) 0.060(3) Uani 1 1 d D . . . .
C14 C 1.0001(8) 0.4188(8) 0.8932(8) 0.061(3) Uani 1 1 d D . . . .
C13 C 1.0875(8) 0.5195(8) 0.8822(8) 0.070(3) Uani 1 1 d D . . . .
H13 H 1.1703 0.5485 0.9135 0.084 Uiso 1 1 calc R . . . .
C12 C 1.0480(9) 0.5739(9) 0.8244(9) 0.083(4) Uani 1 1 d D . . . .
H12 H 1.1045 0.6413 0.8178 0.100 Uiso 1 1 calc R . . . .
C11 C 0.9273(9) 0.5306(8) 0.7767(8) 0.068(3) Uani 1 1 d D . . . .
H11 H 0.9038 0.5699 0.7383 0.081 Uiso 1 1 calc R . . . .
C22 C 1.0318(8) 0.3556(8) 0.9535(8) 0.069(3) Uani 1 1 d D . . . .
H22 H 1.1136 0.3822 0.9869 0.083 Uiso 1 1 calc R . . . .
C21 C 0.9482(9) 0.2611(8) 0.9628(7) 0.061(3) Uani 1 1 d D . . . .
C23 C 0.9774(9) 0.1939(9) 1.0248(8) 0.066(3) Uani 1 1 d . . . . .
C24 C 0.9993(9) 0.1376(8) 1.0697(7) 0.071(3) Uani 1 1 d . . . . .
C26 C 1.1436(6) 0.0892(6) 1.1665(7) 0.089(4) Uani 1 1 d D . . . .
H26 H 1.2070 0.1516 1.1588 0.107 Uiso 1 1 calc R . . . .
C25 C 1.0261(7) 0.0634(6) 1.1261(6) 0.074(3) Uani 1 1 d DG . . . .
C30 C 0.9335(5) -0.0279(7) 1.1373(6) 0.075(4) Uani 1 1 d DG . . . .
H30 H 0.8532 -0.0455 1.1097 0.090 Uiso 1 1 calc R . . . .
C29 C 0.9582(7) -0.0933(6) 1.1890(6) 0.089(4) Uani 1 1 d DG . . . .
H29 H 0.8949 -0.1557 1.1967 0.107 Uiso 1 1 calc R . . . .
C28 C 1.0757(8) -0.0675(6) 1.2294(6) 0.080(4) Uani 1 1 d DG . . . .
C27 C 1.1684(6) 0.0238(7) 1.2182(6) 0.086(4) Uani 1 1 d DG . . . .
H27 H 1.2487 0.0415 1.2458 0.103 Uiso 1 1 calc R . . . .
O4 O 0.4115(9) 0.1893(9) 0.9029(8) 0.122(4) Uani 1 1 d . . . . .
N7 N 0.4528(14) 0.1885(11) 0.9874(13) 0.119(5) Uani 1 1 d . . . . .
O2 O 0.5621(13) 0.2625(10) 1.0442(9) 0.155(5) Uani 1 1 d . U . . .
O3 O 0.3925(11) 0.1150(12) 1.0238(11) 0.203(6) Uani 1 1 d . U . . .

loop_
_atom_site_aniso_label
_atom_site_aniso_U_11
_atom_site_aniso_U_22
_atom_site_aniso_U_33
_atom_site_aniso_U_23
_atom_site_aniso_U_13
_atom_site_aniso_U_12
Ru1 0.0529(5) 0.0553(6) 0.0601(7) 0.0282(5) 0.0104(4) 0.0280(4)
O1 0.143(7) 0.133(7) 0.093(7) 0.073(6) 0.042(6) 0.102(6)
N1 0.063(6) 0.049(6) 0.056(7) 0.021(5) 0.020(5) 0.029(5)
N2 0.069(6) 0.060(6) 0.041(6) 0.023(5) 0.027(5) 0.044(5)
N5 0.066(6) 0.056(6) 0.071(8) 0.032(6) 0.017(5) 0.030(5)
N6 0.044(5) 0.063(6) 0.047(6) 0.027(5) 0.014(4) 0.020(4)
N4 0.061(5) 0.034(5) 0.036(5) -0.001(4) 0.004(4) 0.028(4)
N3 0.060(5) 0.045(5) 0.049(6) 0.014(4) 0.014(4) 0.029(4)
C1 0.072(8) 0.096(9) 0.064(9) 0.037(7) 0.024(7) 0.052(7)
C2 0.066(6) 0.092(7) 0.081(8) 0.029(6) 0.019(5) 0.031(5)
C3 0.081(7) 0.088(7) 0.113(9) 0.042(7) 0.011(6) 0.042(6)
C4 0.079(7) 0.078(7) 0.084(8) 0.040(6) 0.008(5) 0.031(6)
C5 0.070(8) 0.046(7) 0.067(9) 0.019(7) -0.005(6) 0.028(6)
C6 0.097(9) 0.063(8) 0.032(7) 0.009(6) 0.011(6) 0.054(7)
C7 0.095(9) 0.089(10) 0.070(10) 0.038(9) 0.030(8) 0.047(8)
C8 0.143(13) 0.094(11) 0.085(12) 0.033(9) 0.054(11) 0.084(11)
C9 0.101(11) 0.084(10) 0.091(12) 0.042(9) 0.038(9) 0.051(9)
C10 0.102(10) 0.095(10) 0.099(12) 0.049(9) 0.056(9) 0.069(9)
C40 0.061(7) 0.066(8) 0.072(10) 0.030(7) 0.008(6) 0.028(6)
C39 0.089(9) 0.083(9) 0.076(10) 0.042(8) 0.024(7) 0.041(8)
C38 0.081(7) 0.078(7) 0.102(8) 0.054(7) 0.011(5) 0.032(5)
C37 0.072(7) 0.037(6) 0.077(10) 0.015(6) 0.013(6) 0.021(6)
C36 0.052(6) 0.051(7) 0.066(8) 0.023(6) 0.009(5) 0.031(5)
C35 0.047(6) 0.044(6) 0.062(8) 0.019(6) 0.007(5) 0.021(5)
C34 0.072(8) 0.051(8) 0.106(12) 0.033(8) 0.019(8) 0.029(6)
C33 0.074(8) 0.061(8) 0.079(10) 0.010(7) 0.027(7) 0.040(7)
C32 0.055(6) 0.084(9) 0.053(8) 0.021(7) 0.022(6) 0.036(6)
C31 0.069(7) 0.052(7) 0.077(10) 0.017(7) 0.015(6) 0.038(6)
C20 0.050(6) 0.036(6) 0.090(9) 0.021(6) 0.013(6) 0.020(5)
C19 0.072(8) 0.077(8) 0.082(10) 0.042(7) 0.023(7) 0.037(7)
C18 0.088(8) 0.058(7) 0.063(8) 0.022(6) 0.009(6) 0.050(7)
C17 0.058(6) 0.056(7) 0.036(7) 0.020(5) 0.009(5) 0.029(6)
C16 0.057(6) 0.040(6) 0.035(6) 0.000(5) 0.007(5) 0.027(5)
C15 0.047(6) 0.057(7) 0.076(9) 0.029(6) 0.010(5) 0.027(6)
C14 0.056(7) 0.061(7) 0.057(8) 0.021(6) 0.008(5) 0.026(6)
C13 0.057(7) 0.051(7) 0.075(9) -0.007(6) 0.001(6) 0.021(6)
C12 0.072(8) 0.083(9) 0.092(11) 0.044(8) 0.016(7) 0.035(7)
C11 0.068(7) 0.056(7) 0.091(10) 0.044(7) 0.035(7) 0.031(6)
C22 0.050(6) 0.049(7) 0.093(10) 0.019(7) -0.002(6) 0.025(6)
C21 0.077(8) 0.047(7) 0.048(7) 0.001(6) -0.002(6) 0.035(6)
C23 0.070(7) 0.089(8) 0.060(8) 0.034(7) 0.017(6) 0.055(7)
C24 0.052(6) 0.072(8) 0.083(10) 0.033(7) 0.010(6) 0.028(6)
C26 0.053(7) 0.086(9) 0.117(12) 0.067(9) 0.012(7) 0.022(6)
C25 0.090(9) 0.068(8) 0.064(9) 0.027(7) 0.008(7) 0.044(7)
C30 0.066(7) 0.084(9) 0.091(10) 0.047(8) 0.032(7) 0.042(7)
C29 0.089(9) 0.084(9) 0.096(12) 0.042(9) 0.035(8) 0.039(8)
C28 0.113(10) 0.092(10) 0.057(9) 0.034(8) 0.021(7) 0.068(9)
C27 0.066(8) 0.094(10) 0.095(11) 0.047(9) 0.007(7) 0.041(7)
O4 0.137(9) 0.133(9) 0.098(9) 0.060(8) 0.039(7) 0.062(7)
N7 0.139(13) 0.084(10) 0.142(15) 0.064(11) 0.060(12) 0.048(9)
O2 0.179(10) 0.114(8) 0.122(10) 0.035(8) 0.039(8) 0.039(8)
O3 0.167(10) 0.192(11) 0.196(13) 0.121(11) 0.063(8) 0.029(8)

loop_
_atom_type_symbol
_atom_type_description
_atom_type_scat_dispersion_real
_atom_type_scat_dispersion_imag
_atom_type_scat_source
C C 0.0033 0.0016 'International Tables Vol C Tables 4.2.6.8 and 6.1.1.4'
H H 0.0000 0.0000 'International Tables Vol C Tables 4.2.6.8 and 6.1.1.4'
N N 0.0061 0.0033 'International Tables Vol C Tables 4.2.6.8 and 6.1.1.4'
O O 0.0106 0.0060 'International Tables Vol C Tables 4.2.6.8 and 6.1.1.4'
Ru Ru -1.2594 0.8363 'International Tables Vol C Tables 4.2.6.8 and 6.1.1.4'

loop_
_geom_angle_atom_site_label_1
_geom_angle_atom_site_label_2
_geom_angle_atom_site_label_3
_geom_angle
_geom_angle_site_symmetry_1
_geom_angle_site_symmetry_3
_geom_angle_publ_flag
N1 Ru1 N5 90.8(3) . . ?
N1 Ru1 N4 95.0(3) . . ?
N2 Ru1 N1 77.6(4) . . ?
N2 Ru1 N5 96.5(4) . . ?
N2 Ru1 N6 173.5(3) . . ?
N2 Ru1 N4 88.5(4) . . ?
N2 Ru1 N3 96.0(4) . . ?
N5 Ru1 N4 173.0(3) . . ?
N6 Ru1 N1 97.7(4) . . ?
N6 Ru1 N5 78.9(4) . . ?
N6 Ru1 N4 96.5(4) . . ?
N6 Ru1 N3 89.0(4) . . ?
N3 Ru1 N1 172.0(3) . . ?
N3 Ru1 N5 94.8(3) . . ?
N3 Ru1 N4 79.8(3) . . ?
C1 N1 Ru1 124.3(8) . . ?
C1 N1 C5 120.7(8) . . ?
C5 N1 Ru1 115.0(7) . . ?
C6 N2 Ru1 118.4(7) . . ?
C10 N2 Ru1 123.6(8) . . ?
C10 N2 C6 118.0(9) . . ?
C40 N5 Ru1 127.4(7) . . ?
C40 N5 C36 117.4(8) . . ?
C36 N5 Ru1 115.2(7) . . ?
C35 N6 Ru1 116.5(6) . . ?
C31 N6 Ru1 127.0(7) . . ?
C31 N6 C35 116.5(8) . . ?
C20 N4 Ru1 127.3(6) . . ?
C20 N4 C16 118.7(7) . . ?
C16 N4 Ru1 113.9(6) . . ?
C15 N3 Ru1 111.1(5) . . ?
C11 N3 Ru1 130.8(6) . . ?
C11 N3 C15 118.0(7) . . ?
N1 C1 H1 119.9 . . ?
N1 C1 C2 120.2(10) . . ?
C2 C1 H1 119.9 . . ?
C1 C2 H2 120.8 . . ?
C3 C2 C1 118.5(10) . . ?
C3 C2 H2 120.8 . . ?
C2 C3 H3 118.5 . . ?
C2 C3 C4 123.0(10) . . ?
C4 C3 H3 118.5 . . ?
C3 C4 H4 121.1 . . ?
C3 C4 C5 117.8(11) . . ?
C5 C4 H4 121.1 . . ?
N1 C5 C4 119.9(9) . . ?
N1 C5 C6 117.9(9) . . ?
C4 C5 C6 122.3(11) . . ?
N2 C6 C5 111.0(9) . . ?
C7 C6 N2 121.6(9) . . ?
C7 C6 C5 127.4(10) . . ?
C6 C7 H7 119.6 . . ?
C6 C7 C8 120.8(10) . . ?
C8 C7 H7 119.6 . . ?
C7 C8 H8 120.5 . . ?
C9 C8 C7 119.1(11) . . ?
C9 C8 H8 120.5 . . ?
C8 C9 H9 121.0 . . ?
C8 C9 C10 118.1(10) . . ?
C10 C9 H9 121.0 . . ?
N2 C10 C9 122.3(10) . . ?
N2 C10 H10 118.8 . . ?
C9 C10 H10 118.8 . . ?
N5 C40 H40 117.8 . . ?
N5 C40 C39 124.3(10) . . ?
C39 C40 H40 117.8 . . ?
C40 C39 H39 120.4 . . ?
C38 C39 C40 119.1(10) . . ?
C38 C39 H39 120.4 . . ?
C39 C38 H38 120.5 . . ?
C39 C38 C37 118.9(9) . . ?
C37 C38 H38 120.5 . . ?
C38 C37 H37 120.1 . . ?
C38 C37 C36 119.9(10) . . ?
C36 C37 H37 120.1 . . ?
N5 C36 C37 120.1(9) . . ?
N5 C36 C35 116.3(8) . . ?
C37 C36 C35 123.4(9) . . ?
N6 C35 C36 113.1(9) . . ?
C34 C35 N6 119.7(8) . . ?
C34 C35 C36 127.0(9) . . ?
C35 C34 H34 119.7 . . ?
C33 C34 C35 120.6(9) . . ?
C33 C34 H34 119.7 . . ?
C34 C33 H33 119.6 . . ?
C34 C33 C32 120.7(9) . . ?
C32 C33 H33 119.6 . . ?
C33 C32 H32 120.6 . . ?
C33 C32 C31 118.8(9) . . ?
C31 C32 H32 120.6 . . ?
N6 C31 C32 123.6(8) . . ?
N6 C31 H31 118.2 . . ?
C32 C31 H31 118.2 . . ?
N4 C20 H20 119.6 . . ?
N4 C20 C19 120.7(8) . . ?
C19 C20 H20 119.6 . . ?
C20 C19 H19 119.6 . . ?
C18 C19 C20 120.8(8) . . ?
C18 C19 H19 119.6 . . ?
C19 C18 H18 119.9 . . ?
C19 C18 C17 120.1(8) . . ?
C17 C18 H18 119.9 . . ?
C18 C17 C21 124.5(7) . . ?
C16 C17 C18 117.8(7) . . ?
C16 C17 C21 117.7(7) . . ?
N4 C16 C17 121.9(7) . . ?
N4 C16 C15 116.3(7) . . ?
C17 C16 C15 121.7(7) . . ?
C16 C15 N3 118.7(7) . . ?
C14 C15 N3 120.4(7) . . ?
C14 C15 C16 120.8(7) . . ?
C15 C14 C13 118.8(7) . . ?
C15 C14 C22 118.0(7) . . ?
C13 C14 C22 123.2(8) . . ?
C14 C13 H13 120.6 . . ?
C12 C13 C14 118.8(9) . . ?
C12 C13 H13 120.6 . . ?
C13 C12 H12 119.6 . . ?
C11 C12 C13 120.8(9) . . ?
C11 C12 H12 119.6 . . ?
N3 C11 C12 123.1(8) . . ?
N3 C11 H11 118.4 . . ?
C12 C11 H11 118.4 . . ?
C14 C22 H22 118.9 . . ?
C21 C22 C14 122.2(8) . . ?
C21 C22 H22 118.9 . . ?
C17 C21 C23 116.7(8) . . ?
C22 C21 C17 119.5(7) . . ?
C22 C21 C23 123.7(9) . . ?
C24 C23 C21 176.9(10) . . ?
C23 C24 C25 179.0(10) . . ?
C25 C26 H26 120.0 . . ?
C25 C26 C27 120.0 . . ?
C27 C26 H26 120.0 . . ?
C26 C25 C24 119.7(6) . . ?
C26 C25 C30 120.0 . . ?
C30 C25 C24 120.3(6) . . ?
C25 C30 H30 120.0 . . ?
C29 C30 C25 120.0 . . ?
C29 C30 H30 120.0 . . ?
C30 C29 H29 120.0 . . ?
C30 C29 C28 120.0 . . ?
C28 C29 H29 120.0 . . ?
C29 C28 O1 123.6(6) . . ?
C29 C28 C27 120.0 . . ?
C27 C28 O1 116.4(7) . . ?
C26 C27 H27 120.0 . . ?
C28 C27 C26 120.0 . . ?
C28 C27 H27 120.0 . . ?
O4 N7 O2 122.3(13) . . ?
O4 N7 O3 121.3(16) . . ?
O3 N7 O2 116.4(16) . . ?

loop_
_geom_bond_atom_site_label_1
_geom_bond_atom_site_label_2
_geom_bond_distance
_geom_bond_site_symmetry_2
_geom_bond_publ_flag
Ru1 N1 2.131(10) . ?
Ru1 N2 2.110(10) . ?
Ru1 N5 2.132(9) . ?
Ru1 N6 2.113(10) . ?
Ru1 N4 2.158(9) . ?
Ru1 N3 2.128(11) . ?
O1 C28 1.454(8) . ?
N1 C1 1.354(12) . ?
N1 C5 1.373(13) . ?
N2 C6 1.404(12) . ?
N2 C10 1.338(12) . ?
N5 C40 1.330(13) . ?
N5 C36 1.412(13) . ?
N6 C35 1.441(11) . ?
N6 C31 1.348(13) . ?
N4 C20 1.338(11) . ?
N4 C16 1.404(11) . ?
N3 C15 1.474(10) . ?
N3 C11 1.330(11) . ?
C1 H1 0.9500 . ?
C1 C2 1.449(14) . ?
C2 H2 0.9500 . ?
C2 C3 1.357(16) . ?
C3 H3 0.9500 . ?
C3 C4 1.360(15) . ?
C4 H4 0.9500 . ?
C4 C5 1.459(14) . ?
C5 C6 1.511(14) . ?
C6 C7 1.376(14) . ?
C7 H7 0.9500 . ?
C7 C8 1.395(15) . ?
C8 H8 0.9500 . ?
C8 C9 1.391(16) . ?
C9 H9 0.9500 . ?
C9 C10 1.454(16) . ?
C10 H10 0.9500 . ?
C40 H40 0.9500 . ?
C40 C39 1.410(13) . ?
C39 H39 0.9500 . ?
C39 C38 1.376(16) . ?
C38 H38 0.9500 . ?
C38 C37 1.402(16) . ?
C37 H37 0.9500 . ?
C37 C36 1.425(12) . ?
C36 C35 1.505(14) . ?
C35 C34 1.419(14) . ?
C34 H34 0.9500 . ?
C34 C33 1.361(15) . ?
C33 H33 0.9500 . ?
C33 C32 1.366(13) . ?
C32 H32 0.9500 . ?
C32 C31 1.420(14) . ?
C31 H31 0.9500 . ?
C20 H20 0.9500 . ?
C20 C19 1.446(12) . ?
C19 H19 0.9500 . ?
C19 C18 1.340(13) . ?
C18 H18 0.9500 . ?
C18 C17 1.419(12) . ?
C17 C16 1.411(11) . ?
C17 C21 1.486(13) . ?
C16 C15 1.419(11) . ?
C15 C14 1.389(12) . ?
C14 C13 1.442(12) . ?
C14 C22 1.478(11) . ?
C13 H13 0.9500 . ?
C13 C12 1.399(13) . ?
C12 H12 0.9500 . ?
C12 C11 1.386(13) . ?
C11 H11 0.9500 . ?
C22 H22 0.9500 . ?
C22 C21 1.353(12) . ?
C21 C23 1.527(12) . ?
C23 C24 1.202(12) . ?
C24 C25 1.551(11) . ?
C26 H26 0.9500 . ?
C26 C25 1.3900 . ?
C26 C27 1.3900 . ?
C25 C30 1.3900 . ?
C30 H30 0.9500 . ?
C30 C29 1.3900 . ?
C29 H29 0.9500 . ?
C29 C28 1.3900 . ?
C28 C27 1.3900 . ?
C27 H27 0.9500 . ?
O4 N7 1.232(16) . ?
N7 O2 1.319(15) . ?
N7 O3 1.266(14) . ?

loop_
_platon_squeeze_void_nr
_platon_squeeze_void_average_x
_platon_squeeze_void_average_y
_platon_squeeze_void_average_z
_platon_squeeze_void_volume
_platon_squeeze_void_count_electrons
_platon_squeeze_void_content
1 0.000 0.500 0.500 674 156 ' '
